data_2205207
loop_
_publ_author_name
'Yan Yang'
'Li-Hong Zhu'
'Ming-Hua Zeng'
'Xiao-Long Feng'

_publ_section_title
;
 Cerium(III) hydroxide sulfate, Ce(OH)SO~4~
;
_journal_issue 3
_journal_name_full 'Acta Crystallographica Section E'
_journal_page_first i41
_journal_page_last i43
_journal_paper_doi 10.1107/S1600536805005179
_journal_volume 61
_journal_year 2005
_chemical_formula_iupac 'Ce (O H) (S O4)'
_chemical_formula_structural 'Ce (O H) (S O4)'
_chemical_formula_sum 'Ce H O5 S'
_chemical_formula_weight 253.19
_chemical_name_systematic 'Cerium(III) hydroxide sulfate'
_space_group_IT_number 14
_symmetry_cell_setting monoclinic
_symmetry_space_group_name_Hall '-P 2ybc'
_symmetry_space_group_name_H-M 'P 1 21/c 1'
_atom_sites_solution_hydrogens difmap
_atom_sites_solution_primary direct
_atom_sites_solution_secondary difmap
_cell_angle_alpha 90.00
_cell_angle_beta 111.094(4)
_cell_angle_gamma 90.00
_cell_formula_units_Z 4
_cell_length_a 4.5079(13)
_cell_length_b 12.556(4)
_cell_length_c 7.135(2)
_cell_measurement_reflns_used 995
_cell_measurement_temperature 293(2)
_cell_measurement_theta_max 26.95
_cell_measurement_theta_min 3.06
_cell_volume 376.79(19)
_computing_cell_refinement 'SAINT-Plus (Bruker, 1999)'
_computing_data_collection 'SMART (Bruker, 1999)'
_computing_data_reduction SAINT-Plus
_computing_molecular_graphics SHELXTL
_computing_publication_material SHELXTL
_computing_structure_refinement SHELXTL
_computing_structure_solution 'SHELXTL (Bruker, 1999)'
_diffrn_ambient_temperature 293(2)
_diffrn_measured_fraction_theta_full 1.000
_diffrn_measured_fraction_theta_max 1.000
_diffrn_measurement_device_type 'Bruker SMART 1000 CCD'
_diffrn_measurement_method \w
_diffrn_radiation_monochromator graphite
_diffrn_radiation_source 'fine-focus sealed tube'
_diffrn_radiation_type MoK\a
_diffrn_radiation_wavelength 0.71073
_diffrn_reflns_av_R_equivalents 0.0212
_diffrn_reflns_av_sigmaI/netI 0.0165
_diffrn_reflns_limit_h_max 5
_diffrn_reflns_limit_h_min -5
_diffrn_reflns_limit_k_max 16
_diffrn_reflns_limit_k_min -16
_diffrn_reflns_limit_l_max 8
_diffrn_reflns_limit_l_min -9
_diffrn_reflns_number 3082
_diffrn_reflns_theta_full 26.96
_diffrn_reflns_theta_max 26.96
_diffrn_reflns_theta_min 3.25
_diffrn_standards_number 0
_exptl_absorpt_coefficient_mu 12.522
_exptl_absorpt_correction_T_max 0.2513
_exptl_absorpt_correction_T_min 0.1476
_exptl_absorpt_correction_type multi-scan
_exptl_absorpt_process_details '(SADABS; Sheldrick, 1996)'
_exptl_crystal_colour colourless
_exptl_crystal_density_diffrn 4.463
_exptl_crystal_density_method 'not measured'
_exptl_crystal_description block
_exptl_crystal_F_000 460
_exptl_crystal_size_max 0.19
_exptl_crystal_size_mid 0.14
_exptl_crystal_size_min 0.11
_refine_diff_density_max 0.938
_refine_diff_density_min -0.661
_refine_ls_extinction_method none
_refine_ls_goodness_of_fit_ref 1.230
_refine_ls_hydrogen_treatment refall
_refine_ls_matrix_type full
_refine_ls_number_parameters 68
_refine_ls_number_reflns 820
_refine_ls_number_restraints 0
_refine_ls_restrained_S_all 1.230
_refine_ls_R_factor_all 0.0165
_refine_ls_R_factor_gt 0.0154
_refine_ls_shift/su_max 0.001
_refine_ls_shift/su_mean 0.000
_refine_ls_structure_factor_coef Fsqd
_refine_ls_weighting_details 'calc w = 1/[\s^2^(Fo^2^)+(0.0217P)^2^+0.2357P] where P = (Fo^2^+2Fc^2^)/3'
_refine_ls_weighting_scheme calc
_refine_ls_wR_factor_gt 0.0395
_refine_ls_wR_factor_ref 0.0400
_reflns_number_gt 795
_reflns_number_total 820
_reflns_threshold_expression I>2\s(I)
_cod_data_source_file br6182.cif
_cod_data_source_block I
_cod_depositor_comments
;
The following automatic conversions were performed:
'_symmetry_cell_setting' value 'Monoclinic' changed to 'monoclinic'
according to '/home/saulius/struct/CIF-dictionaries/cif_core.dic'
dictionary named 'cif_core.dic' version 2.4.1 from 2010-06-29.

Automatic conversion script
Id: cif_fix_enum 1527 2010-12-29 10:47:43Z saulius 

The following automatic conversions were performed:

'_symmetry_cell_setting' value 'Monoclinic' changed to 'monoclinic'
according to /home/saulius/struct/CIF-dictionaries/cif_core.dic
dictionary named 'cif_core.dic' version 2.4.1 from 2010-06-29.

Automatic conversion script
Id: cif_fix_values 1715 2011-07-08 13:25:40Z adriana 
;
_cod_original_cell_volume 376.8(2)
_cod_original_sg_symbol_H-M 'P 21/c'
_cod_database_code 2205207
_cod_database_fobs_code 2205207

loop_
_symmetry_equiv_pos_site_id
_symmetry_equiv_pos_as_xyz
1 'x, y, z'
2 '-x, y+1/2, -z+1/2'
3 '-x, -y, -z'
4 'x, -y-1/2, z-1/2'

loop_
_atom_site_label
_atom_site_fract_x
_atom_site_fract_y
_atom_site_fract_z
_atom_site_U_iso_or_equiv
_atom_site_adp_type
_atom_site_calc_flag
_atom_site_occupancy
_atom_site_type_symbol
Ce1 0.65857(4) 0.934292(13) 0.80111(2) 0.00746(9) Uani d 1 Ce
S1 0.90043(17) 0.85505(6) 0.38775(11) 0.00705(16) Uani d 1 S
O1 0.9686(6) 0.9057(2) 0.2215(4) 0.0151(5) Uani d 1 O
O2 1.1891(5) 0.83426(19) 0.5596(3) 0.0146(5) Uani d 1 O
O3 0.6930(6) 0.92949(17) 0.4492(4) 0.0123(5) Uani d 1 O
O4 0.7254(6) 0.75633(19) 0.3169(3) 0.0148(5) Uani d 1 O
O5 0.7375(6) 1.0856(2) 1.0379(4) 0.0104(5) Uani d 1 O
H5 0.710(10) 1.141(4) 0.991(6) 0.016(11) Uiso d 1 H

loop_
_atom_site_aniso_label
_atom_site_aniso_U_11
_atom_site_aniso_U_22
_atom_site_aniso_U_33
_atom_site_aniso_U_12
_atom_site_aniso_U_13
_atom_site_aniso_U_23
Ce1 0.00588(12) 0.00625(13) 0.00909(13) -0.00077(5) 0.00130(8) -0.00081(5)
S1 0.0055(3) 0.0055(4) 0.0092(3) 0.0001(3) 0.0014(3) 0.0000(3)
O1 0.0155(12) 0.0152(11) 0.0153(12) -0.0025(10) 0.0066(10) 0.0020(10)
O2 0.0089(11) 0.0141(12) 0.0152(12) -0.0007(9) -0.0024(9) 0.0016(9)
O3 0.0117(12) 0.0100(12) 0.0164(13) 0.0029(8) 0.0067(10) -0.0015(8)
O4 0.0128(11) 0.0093(12) 0.0178(13) -0.0032(9) 0.0001(9) -0.0026(9)
O5 0.0108(11) 0.0081(11) 0.0121(12) -0.0007(9) 0.0039(9) 0.0011(9)

loop_
_atom_type_symbol
_atom_type_description
_atom_type_scat_dispersion_real
_atom_type_scat_dispersion_imag
_atom_type_scat_source
Ce Ce -0.2486 2.6331 'International Tables Vol C Tables 4.2.6.8 and 6.1.1.4'
H H 0.0000 0.0000 'International Tables Vol C Tables 4.2.6.8 and 6.1.1.4'
O O 0.0106 0.0060 'International Tables Vol C Tables 4.2.6.8 and 6.1.1.4'
S S 0.1246 0.1234 'International Tables Vol C Tables 4.2.6.8 and 6.1.1.4'

loop_
_geom_angle_atom_site_label_1
_geom_angle_atom_site_label_2
_geom_angle_atom_site_label_3
_geom_angle_site_symmetry_1
_geom_angle_site_symmetry_3
_geom_angle
_geom_angle_publ_flag
O4 Ce1 O5 4_576 3_677 88.67(8) ?
O4 Ce1 O5 4_576 . 138.04(8) ?
O5 Ce1 O5 3_677 . 73.14(9) ?
O4 Ce1 O2 4_576 1_455 66.34(8) ?
O5 Ce1 O2 3_677 1_455 72.41(8) ?
O5 Ce1 O2 . 1_455 136.35(8) ?
O4 Ce1 O5 4_576 3_777 77.71(8) ?
O5 Ce1 O5 3_677 3_777 127.93(10) ?
O5 Ce1 O5 . 3_777 84.28(9) ?
O2 Ce1 O5 1_455 3_777 138.74(8) ?
O4 Ce1 O3 4_576 3_676 136.86(8) ?
O5 Ce1 O3 3_677 3_676 91.29(8) ?
O5 Ce1 O3 . 3_676 82.24(8) ?
O2 Ce1 O3 1_455 3_676 72.61(7) ?
O5 Ce1 O3 3_777 3_676 131.93(8) ?
O4 Ce1 O3 4_576 . 88.39(7) ?
O5 Ce1 O3 3_677 . 139.72(8) ?
O5 Ce1 O3 . . 129.68(8) ?
O2 Ce1 O3 1_455 . 69.69(8) ?
O5 Ce1 O3 3_777 . 90.44(8) ?
O3 Ce1 O3 3_676 . 64.87(9) ?
O4 Ce1 O1 4_576 3_776 132.97(8) ?
O5 Ce1 O1 3_677 3_776 133.28(8) ?
O5 Ce1 O1 . 3_776 61.60(8) ?
O2 Ce1 O1 1_455 3_776 136.49(7) ?
O5 Ce1 O1 3_777 3_776 60.50(8) ?
O3 Ce1 O1 3_676 3_776 72.55(8) ?
O3 Ce1 O1 . 3_776 72.38(7) ?
O4 Ce1 O1 4_576 1_556 79.60(8) ?
O5 Ce1 O1 3_677 1_556 69.99(8) ?
O5 Ce1 O1 . 1_556 58.80(8) ?
O2 Ce1 O1 1_455 1_556 129.05(7) ?
O5 Ce1 O1 3_777 1_556 58.23(7) ?
O3 Ce1 O1 3_676 1_556 139.92(7) ?
O3 Ce1 O1 . 1_556 148.08(8) ?
O1 Ce1 O1 3_776 1_556 94.46(7) ?
O4 Ce1 Ce1 4_576 3_777 110.37(6) ?
O5 Ce1 Ce1 3_677 3_777 103.19(6) ?
O5 Ce1 Ce1 . 3_777 42.93(6) ?
O2 Ce1 Ce1 1_455 3_777 174.26(5) ?
O5 Ce1 Ce1 3_777 3_777 41.35(6) ?
O3 Ce1 Ce1 3_676 3_777 111.58(6) ?
O3 Ce1 Ce1 . 3_777 115.42(6) ?
O1 Ce1 Ce1 3_776 3_777 49.24(5) ?
O1 Ce1 Ce1 1_556 3_777 45.22(5) ?
O4 Ce1 Ce1 4_576 3_677 116.79(6) ?
O5 Ce1 Ce1 3_677 3_677 36.76(6) ?
O5 Ce1 Ce1 . 3_677 36.38(6) ?
O2 Ce1 Ce1 1_455 3_677 105.38(6) ?
O5 Ce1 Ce1 3_777 3_677 108.58(6) ?
O3 Ce1 Ce1 3_676 3_677 85.96(6) ?
O3 Ce1 Ce1 . 3_677 150.71(5) ?
O1 Ce1 Ce1 3_776 3_677 97.32(6) ?
O1 Ce1 Ce1 1_556 3_677 57.59(5) ?
Ce1 Ce1 Ce1 3_777 3_677 71.55(2) ?
O2 S1 O4 . . 110.36(14) ?
O2 S1 O1 . . 111.95(14) ?
O4 S1 O1 . . 109.37(14) ?
O2 S1 O3 . . 109.21(15) ?
O4 S1 O3 . . 108.38(14) ?
O1 S1 O3 . . 107.47(14) ?
S1 O1 Ce1 . 3_776 133.97(14) ?
S1 O1 Ce1 . 1_554 137.68(14) ?
Ce1 O1 Ce1 3_776 1_554 85.54(7) ?
S1 O2 Ce1 . 1_655 139.49(14) ?
S1 O3 Ce1 . 3_676 120.46(14) ?
S1 O3 Ce1 . . 124.41(14) ?
Ce1 O3 Ce1 3_676 . 115.13(9) ?
S1 O4 Ce1 . 4_575 154.57(15) ?
Ce1 O5 Ce1 3_677 . 106.86(9) y
Ce1 O5 Ce1 3_677 3_777 127.93(10) y
Ce1 O5 Ce1 . 3_777 95.72(8) y

loop_
_geom_bond_atom_site_label_1
_geom_bond_atom_site_label_2
_geom_bond_site_symmetry_2
_geom_bond_distance
_geom_bond_publ_flag
Ce1 O4 4_576 2.410(3) y
Ce1 O5 3_677 2.459(2) y
Ce1 O5 . 2.481(2) y
Ce1 O2 1_455 2.530(2) y
Ce1 O5 3_777 2.558(3) y
Ce1 O3 3_676 2.567(2) y
Ce1 O3 . 2.571(3) y
Ce1 O1 3_776 2.661(3) y
Ce1 O1 1_556 2.839(3) y
Ce1 Ce1 3_777 3.7370(8) y
Ce1 Ce1 3_677 3.9677(9) y
S1 O2 . 1.455(2) y
S1 O4 . 1.459(2) y
S1 O1 . 1.473(2) y
S1 O3 . 1.495(2) y
O1 Ce1 3_776 2.661(2) ?
O1 Ce1 1_554 2.839(3) ?
O2 Ce1 1_655 2.530(2) ?
O3 Ce1 3_676 2.567(2) ?
O4 Ce1 4_575 2.410(3) ?
O5 Ce1 3_677 2.459(2) ?
O5 Ce1 3_777 2.558(3) ?

loop_
_geom_hbond_atom_site_label_D
_geom_hbond_atom_site_label_H
_geom_hbond_atom_site_label_A
_geom_hbond_site_symmetry_A
_geom_hbond_distance_DH
_geom_hbond_distance_HA
_geom_hbond_distance_DA
_geom_hbond_angle_DHA
_geom_hbond_publ_flag
O5 H5 O2 2_756 0.76(5) 2.52(5) 3.241(4) 159(4) y

loop_
_geom_torsion_atom_site_label_1
_geom_torsion_atom_site_label_2
_geom_torsion_atom_site_label_3
_geom_torsion_atom_site_label_4
_geom_torsion_site_symmetry_1
_geom_torsion_site_symmetry_4
_geom_torsion
O2 S1 O1 Ce1 . 3_776 -45.7(2)
O4 S1 O1 Ce1 . 3_776 -168.37(17)
O3 S1 O1 Ce1 . 3_776 74.2(2)
O2 S1 O1 Ce1 . 1_554 160.23(18)
O4 S1 O1 Ce1 . 1_554 37.6(3)
O3 S1 O1 Ce1 . 1_554 -79.9(2)
O4 S1 O2 Ce1 . 1_655 -179.54(18)
O1 S1 O2 Ce1 . 1_655 58.4(3)
O3 S1 O2 Ce1 . 1_655 -60.5(2)
O2 S1 O3 Ce1 . 3_676 146.68(14)
O4 S1 O3 Ce1 . 3_676 -93.06(15)
O1 S1 O3 Ce1 . 3_676 25.04(18)
O2 S1 O3 Ce1 . . -32.83(19)
O4 S1 O3 Ce1 . . 87.43(17)
O1 S1 O3 Ce1 . . -154.47(15)
O4 Ce1 O3 S1 4_576 . -35.43(16)
O5 Ce1 O3 S1 3_677 . -121.47(17)
O5 Ce1 O3 S1 . . 125.19(15)
O2 Ce1 O3 S1 1_455 . -100.74(17)
O5 Ce1 O3 S1 3_777 . 42.26(16)
O3 Ce1 O3 S1 3_676 . 179.5(2)
O1 Ce1 O3 S1 3_776 . 100.98(17)
O1 Ce1 O3 S1 1_556 . 31.8(2)
Ce1 Ce1 O3 S1 3_777 . 76.42(16)
Ce1 Ce1 O3 S1 3_677 . 173.94(6)
O4 Ce1 O3 Ce1 4_576 3_676 145.04(10)
O5 Ce1 O3 Ce1 3_677 3_676 59.00(15)
O5 Ce1 O3 Ce1 . 3_676 -54.34(14)
O2 Ce1 O3 Ce1 1_455 3_676 79.73(10)
O5 Ce1 O3 Ce1 3_777 3_676 -137.27(10)
O3 Ce1 O3 Ce1 3_676 3_676 0.0
O1 Ce1 O3 Ce1 3_776 3_676 -78.55(10)
O1 Ce1 O3 Ce1 1_556 3_676 -147.72(11)
Ce1 Ce1 O3 Ce1 3_777 3_676 -103.11(9)
Ce1 Ce1 O3 Ce1 3_677 3_676 -5.59(18)
O2 S1 O4 Ce1 . 4_575 -11.8(4)
O1 S1 O4 Ce1 . 4_575 111.8(3)
O3 S1 O4 Ce1 . 4_575 -131.3(3)
O4 Ce1 O5 Ce1 4_576 3_677 -68.07(15)
O5 Ce1 O5 Ce1 3_677 3_677 0.0
O2 Ce1 O5 Ce1 1_455 3_677 39.17(15)
O5 Ce1 O5 Ce1 3_777 3_677 -132.52(13)
O3 Ce1 O5 Ce1 3_676 3_677 93.73(10)
O3 Ce1 O5 Ce1 . 3_677 141.66(9)
O1 Ce1 O5 Ce1 3_776 3_677 168.04(13)
O1 Ce1 O5 Ce1 1_556 3_677 -76.44(10)
Ce1 Ce1 O5 Ce1 3_777 3_677 -132.52(13)
O4 Ce1 O5 Ce1 4_576 3_777 64.45(14)
O5 Ce1 O5 Ce1 3_677 3_777 132.52(13)
O2 Ce1 O5 Ce1 1_455 3_777 171.69(8)
O5 Ce1 O5 Ce1 3_777 3_777 0.0
O3 Ce1 O5 Ce1 3_676 3_777 -133.75(9)
O3 Ce1 O5 Ce1 . 3_777 -85.82(11)
O1 Ce1 O5 Ce1 3_776 3_777 -59.44(8)
O1 Ce1 O5 Ce1 1_556 3_777 56.08(8)
Ce1 Ce1 O5 Ce1 3_677 3_777 132.52(13)
